data_2218022
loop_
_publ_author_name
'Sridharan, M.'
'Prasad, K. J. Rajendra'
'Gunaseelan, A. Thomas'
'Thiruvalluvar, A.'
'Linden, A.'

_publ_section_title
;
 6-Methoxy-2,3,4,9-tetrahydro-1<i>H</i>-carbazol-1-one
;
_journal_coeditor_code WN2245
_journal_issue 4
_journal_name_full 'Acta Crystallographica Section E'
_journal_page_first o763
_journal_page_last o764
_journal_paper_doi 10.1107/S1600536808007885
_journal_volume 64
_journal_year 2008
_chemical_formula_iupac 'C13 H13 N O2'
_chemical_formula_moiety 'C13 H13 N O2'
_chemical_formula_structural 'C13 H13 N O2'
_chemical_formula_sum 'C13 H13 N O2'
_chemical_formula_weight 215.24
_chemical_melting_point 536
_chemical_name_common 'carbazol derivative'
_chemical_name_systematic
;
6--Methoxy--2,3,4,9--tetrahydro--1H--carbazol--1--one
;
_space_group_IT_number 14
_symmetry_cell_setting monoclinic
_symmetry_space_group_name_Hall '-P 2ybc'
_symmetry_space_group_name_H-M 'P 1 21/c 1'
_atom_sites_solution_hydrogens geom
_atom_sites_solution_primary direct
_atom_sites_solution_secondary difmap
_cell_angle_alpha 90
_cell_angle_beta 101.8150(10)
_cell_angle_gamma 90
_cell_formula_units_Z 4
_cell_length_a 9.0627(2)
_cell_length_b 14.0285(3)
_cell_length_c 8.5506(2)
_cell_measurement_reflns_used 3175
_cell_measurement_temperature 160.0(10)
_cell_measurement_theta_max 30.0
_cell_measurement_theta_min 2.0
_cell_volume 1064.06(4)
_computing_cell_refinement 'DENZO-SMN (Otwinowski & Minor, 1997)'
_computing_data_collection 'COLLECT (Nonius, 2000)'
_computing_data_reduction 'DENZO-SMN and SCALEPACK (Otwinowski & Minor, 1997)'
_computing_molecular_graphics 'ORTEP-3 (Farrugia, 1997)'
_computing_publication_material 'PLATON (Spek, 2003)'
_computing_structure_refinement 'SHELXL97 (Sheldrick, 2008)'
_computing_structure_solution 'SHELXS97 (Sheldrick, 2008)'
_diffrn_ambient_temperature 160.0(10)
_diffrn_detector_area_resol_mean 9
_diffrn_measured_fraction_theta_full 0.991
_diffrn_measured_fraction_theta_max 0.991
_diffrn_measurement_device_type 'Nonius KappaCCD area-detector diffractometer'
_diffrn_measurement_method '\f and \w scans with \k offsets'
_diffrn_radiation_monochromator 'horizontally mounted graphite crystal'
_diffrn_radiation_source 'Nonius FR590 sealed tube generator'
_diffrn_radiation_type 'Mo K\a'
_diffrn_radiation_wavelength 0.71073
_diffrn_reflns_av_R_equivalents 0.0380
_diffrn_reflns_av_sigmaI/netI 0.0217
_diffrn_reflns_limit_h_max 12
_diffrn_reflns_limit_h_min -12
_diffrn_reflns_limit_k_max 19
_diffrn_reflns_limit_k_min 0
_diffrn_reflns_limit_l_max 12
_diffrn_reflns_limit_l_min 0
_diffrn_reflns_number 28554
_diffrn_reflns_theta_full 30.01
_diffrn_reflns_theta_max 30.01
_diffrn_reflns_theta_min 2.30
_diffrn_standards_decay_% 0
_diffrn_standards_number 0
_exptl_absorpt_coefficient_mu 0.091
_exptl_absorpt_correction_type none
_exptl_crystal_colour colourless
_exptl_crystal_density_diffrn 1.344
_exptl_crystal_density_method 'not measured'
_exptl_crystal_description tablet
_exptl_crystal_F_000 456
_exptl_crystal_size_max 0.35
_exptl_crystal_size_mid 0.28
_exptl_crystal_size_min 0.13
_refine_diff_density_max 0.325
_refine_diff_density_min -0.241
_refine_ls_extinction_method none
_refine_ls_goodness_of_fit_ref 1.121
_refine_ls_hydrogen_treatment mixed
_refine_ls_matrix_type full
_refine_ls_number_parameters 149
_refine_ls_number_reflns 3077
_refine_ls_number_restraints 0
_refine_ls_restrained_S_all 1.121
_refine_ls_R_factor_all 0.0552
_refine_ls_R_factor_gt 0.0427
_refine_ls_shift/su_max_lt 0.001
_refine_ls_shift/su_mean 0.000
_refine_ls_structure_factor_coef Fsqd
_refine_ls_weighting_details 'calc w=1/[\s^2^(Fo^2^)+(0.0825P)^2^+0.2332P] where P=(Fo^2^+2Fc^2^)/3'
_refine_ls_weighting_scheme calc
_refine_ls_wR_factor_gt 0.1225
_refine_ls_wR_factor_ref 0.1455
_reflns_number_gt 2601
_reflns_number_total 3077
_reflns_threshold_expression 'I > 2\s(I)'
_cod_data_source_file wn2245.cif
_cod_data_source_block I
_cod_depositor_comments
;
The following automatic conversions were performed:
'_symmetry_cell_setting' value 'Monoclinic' changed to 'monoclinic'
according to '/home/saulius/struct/CIF-dictionaries/cif_core.dic'
dictionary named 'cif_core.dic' version 2.4.1 from 2010-06-29.

Automatic conversion script
Id: cif_fix_enum 1527 2010-12-29 10:47:43Z saulius 

The following automatic conversions were performed:

'_symmetry_cell_setting' value 'Monoclinic' changed to 'monoclinic'
according to /home/saulius/struct/CIF-dictionaries/cif_core.dic
dictionary named 'cif_core.dic' version 2.4.1 from 2010-06-29.

Automatic conversion script
Id: cif_fix_values 1715 2011-07-08 13:25:40Z adriana 
;
_cod_original_sg_symbol_H-M 'P 21/c'
_cod_database_code 2218022
_cod_database_fobs_code 2218022

loop_
_symmetry_equiv_pos_site_id
_symmetry_equiv_pos_as_xyz
1 x,y,z
2 -x,1/2+y,1/2-z
3 -x,-y,-z
4 x,1/2-y,1/2+z

loop_
_atom_site_aniso_label
_atom_site_aniso_U_11
_atom_site_aniso_U_22
_atom_site_aniso_U_33
_atom_site_aniso_U_12
_atom_site_aniso_U_13
_atom_site_aniso_U_23
O1 0.0269(5) 0.0436(5) 0.0274(4) 0.0137(4) 0.0075(3) -0.0016(4)
O2 0.0230(4) 0.0513(6) 0.0293(5) 0.0061(4) -0.0008(3) -0.0103(4)
N9 0.0239(5) 0.0262(5) 0.0202(4) 0.0049(3) 0.0084(3) -0.0009(3)
C1 0.0245(5) 0.0232(5) 0.0222(5) 0.0045(4) 0.0076(4) 0.0004(4)
C2 0.0249(5) 0.0302(6) 0.0205(5) 0.0067(4) 0.0054(4) -0.0010(4)
C3 0.0235(5) 0.0252(5) 0.0227(5) 0.0028(4) 0.0064(4) -0.0045(4)
C4 0.0224(5) 0.0233(5) 0.0196(5) 0.0030(4) 0.0073(4) -0.0010(4)
C4A 0.0215(5) 0.0188(5) 0.0199(5) 0.0012(3) 0.0073(4) 0.0012(3)
C4B 0.0215(5) 0.0182(5) 0.0205(5) -0.0004(4) 0.0071(4) -0.0004(3)
C5 0.0212(5) 0.0223(5) 0.0232(5) -0.0014(4) 0.0071(4) -0.0022(4)
C6 0.0208(5) 0.0260(5) 0.0249(5) -0.0018(4) 0.0036(4) -0.0033(4)
C7 0.0274(6) 0.0272(5) 0.0211(5) -0.0025(4) 0.0045(4) -0.0034(4)
C8 0.0276(5) 0.0245(5) 0.0204(5) -0.0009(4) 0.0089(4) -0.0025(4)
C8A 0.0231(5) 0.0200(5) 0.0210(5) 0.0001(4) 0.0085(4) -0.0005(3)
C9A 0.0232(5) 0.0222(5) 0.0197(5) 0.0030(4) 0.0073(4) 0.0002(4)
C16 0.0261(6) 0.0610(10) 0.0421(8) 0.0118(6) 0.0000(5) -0.0185(7)

loop_
_atom_site_type_symbol
_atom_site_label
_atom_site_fract_x
_atom_site_fract_y
_atom_site_fract_z
_atom_site_U_iso_or_equiv
_atom_site_thermal_displace_type
_atom_site_occupancy
O O1 0.53223(10) 0.52978(7) 0.72771(11) 0.0324(3) Uani 1.000
O O2 -0.29638(10) 0.67151(8) 0.18475(11) 0.0354(3) Uani 1.000
N N9 0.27900(11) 0.55709(7) 0.45710(11) 0.0229(3) Uani 1.000
C C1 0.41200(13) 0.56555(8) 0.74513(13) 0.0229(3) Uani 1.000
C C2 0.38660(13) 0.59515(9) 0.90781(13) 0.0251(3) Uani 1.000
C C3 0.27324(13) 0.67715(8) 0.90149(13) 0.0236(3) Uani 1.000
C C4 0.12214(12) 0.65469(8) 0.79020(12) 0.0213(3) Uani 1.000
C C4A 0.14868(12) 0.61976(7) 0.63321(12) 0.0196(3) Uani 1.000
C C4B 0.05307(12) 0.61980(7) 0.47874(13) 0.0197(3) Uani 1.000
C C5 -0.09638(12) 0.65107(8) 0.42156(13) 0.0219(3) Uani 1.000
C C6 -0.15394(12) 0.64344(8) 0.25953(13) 0.0241(3) Uani 1.000
C C7 -0.06690(13) 0.60611(8) 0.15394(13) 0.0253(3) Uani 1.000
C C8 0.07867(13) 0.57456(8) 0.20802(13) 0.0236(3) Uani 1.000
C C8A 0.13856(12) 0.58090(7) 0.37241(13) 0.0208(3) Uani 1.000
C C9A 0.28448(12) 0.58046(8) 0.61527(13) 0.0213(3) Uani 1.000
C C16 -0.38951(15) 0.71146(13) 0.28342(18) 0.0441(5) Uani 1.000
H H2A 0.48420 0.61484 0.97491 0.0301 Uiso 1.000
H H2B 0.34978 0.53939 0.95963 0.0301 Uiso 1.000
H H3A 0.25628 0.68946 1.01044 0.0283 Uiso 1.000
H H3B 0.31607 0.73572 0.86390 0.0283 Uiso 1.000
H H4A 0.06803 0.60539 0.83938 0.0256 Uiso 1.000
H H4B 0.05882 0.71278 0.77373 0.0256 Uiso 1.000
H H5 -0.15509 0.67641 0.49192 0.0262 Uiso 1.000
H H7 -0.10988 0.60272 0.04300 0.0303 Uiso 1.000
H H8 0.13633 0.54942 0.13648 0.0284 Uiso 1.000
H H9 0.3587(19) 0.5296(12) 0.416(2) 0.038(4) Uiso 1.000
H H16A -0.48742 0.72886 0.21742 0.0661 Uiso 1.000
H H16B -0.34089 0.76845 0.33697 0.0661 Uiso 1.000
H H16C -0.40428 0.66454 0.36374 0.0661 Uiso 1.000

loop_
_atom_type_symbol
_atom_type_description
_atom_type_scat_dispersion_real
_atom_type_scat_dispersion_imag
_atom_type_scat_source
O O 0.0106 0.0060 'International Tables Vol C Tables 4.2.6.8 and 6.1.1.4'
N N 0.0061 0.0033 'International Tables Vol C Tables 4.2.6.8 and 6.1.1.4'
H H 0.0000 0.0000 'International Tables Vol C Tables 4.2.6.8 and 6.1.1.4'
C C 0.0033 0.0016 'International Tables Vol C Tables 4.2.6.8 and 6.1.1.4'

loop_
_geom_angle_atom_site_label_1
_geom_angle_atom_site_label_2
_geom_angle_atom_site_label_3
_geom_angle
_geom_angle_publ_flag
C6 O2 C16 116.79(10) no
C8A N9 C9A 107.61(9) no
C9A N9 H9 125.6(10) no
C8A N9 H9 126.8(10) no
O1 C1 C9A 123.53(10) no
O1 C1 C2 121.72(10) no
C2 C1 C9A 114.73(10) no
C1 C2 C3 113.55(9) no
C2 C3 C4 111.98(9) no
C3 C4 C4A 109.74(9) no
C4B C4A C9A 106.45(9) no
C4 C4A C4B 130.85(10) no
C4 C4A C9A 122.69(10) no
C5 C4B C8A 120.56(10) no
C4A C4B C8A 106.61(9) no
C4A C4B C5 132.82(10) no
C4B C5 C6 117.50(10) no
O2 C6 C5 124.74(10) no
O2 C6 C7 113.70(10) no
C5 C6 C7 121.55(10) no
C6 C7 C8 121.66(10) no
C7 C8 C8A 117.60(10) no
N9 C8A C8 129.88(10) no
C4B C8A C8 121.11(10) no
N9 C8A C4B 108.97(9) no
C1 C9A C4A 124.16(10) no
N9 C9A C1 125.48(10) no
N9 C9A C4A 110.36(10) no
C1 C2 H2A 109.00 no
C1 C2 H2B 109.00 no
C3 C2 H2A 109.00 no
C3 C2 H2B 109.00 no
H2A C2 H2B 108.00 no
C2 C3 H3A 109.00 no
C2 C3 H3B 109.00 no
C4 C3 H3A 109.00 no
C4 C3 H3B 109.00 no
H3A C3 H3B 108.00 no
C3 C4 H4A 110.00 no
C3 C4 H4B 110.00 no
C4A C4 H4A 110.00 no
C4A C4 H4B 110.00 no
H4A C4 H4B 108.00 no
C4B C5 H5 121.00 no
C6 C5 H5 121.00 no
C6 C7 H7 119.00 no
C8 C7 H7 119.00 no
C7 C8 H8 121.00 no
C8A C8 H8 121.00 no
O2 C16 H16A 109.00 no
O2 C16 H16B 109.00 no
O2 C16 H16C 109.00 no
H16A C16 H16B 109.00 no
H16A C16 H16C 109.00 no
H16B C16 H16C 109.00 no

loop_
_geom_bond_atom_site_label_1
_geom_bond_atom_site_label_2
_geom_bond_distance
_geom_bond_publ_flag
O1 C1 1.2360(15) no
O2 C6 1.3756(15) no
O2 C16 1.4247(18) no
N9 C8A 1.3706(15) no
N9 C9A 1.3826(14) no
N9 H9 0.948(17) no
C1 C9A 1.4446(16) no
C1 C2 1.5138(16) no
C2 C3 1.5359(17) no
C3 C4 1.5318(16) no
C4 C4A 1.4940(14) no
C4A C4B 1.4236(15) no
C4A C9A 1.3854(16) no
C4B C8A 1.4189(15) no
C4B C5 1.4124(16) no
C5 C6 1.3810(15) no
C6 C7 1.4154(16) no
C7 C8 1.3785(17) no
C8 C8A 1.4021(15) no
C2 H2A 0.9900 no
C2 H2B 0.9900 no
C3 H3A 0.9900 no
C3 H3B 0.9900 no
C4 H4A 0.9900 no
C4 H4B 0.9900 no
C5 H5 0.9500 no
C7 H7 0.9500 no
C8 H8 0.9500 no
C16 H16A 0.9800 no
C16 H16B 0.9800 no
C16 H16C 0.9800 no

loop_
_geom_contact_atom_site_label_1
_geom_contact_atom_site_label_2
_geom_contact_distance
_geom_contact_site_symmetry_2
_geom_contact_publ_flag
O1 N9 2.9314(13) . no
O1 N9 2.8313(14) 3_666 no
O1 H9 2.804(17) . no
O1 H2B 2.8400 3_667 no
O1 H9 1.918(17) 3_666 no
O2 H2A 2.5200 1_454 no
N9 O1 2.9314(13) . no
N9 O1 2.8313(14) 3_666 no
C1 C16 3.590(2) 4_665 no
C2 C2 3.5370(17) 3_667 no
C3 C8A 3.5983(15) 4_565 no
C4B C4B 3.5353(14) 3_566 no
C6 C9A 3.5958(16) 3_566 no
C8A C3 3.5983(15) 4_564 no
C9A C6 3.5958(16) 3_566 no
C16 C1 3.590(2) 4_464 no
C1 H16A 3.0500 4_665 no
C1 H9 3.028(17) 3_666 no
C2 H2B 3.0700 3_667 no
C4B H4B 2.9400 4_564 no
C5 H16C 2.7400 . no
C5 H4B 2.8200 4_564 no
C5 H16B 2.7400 . no
C6 H4B 2.7800 4_564 no
C7 H4B 2.8900 4_564 no
C7 H4A 2.9700 3_566 no
C8 H4B 3.0500 4_564 no
C8 H4A 2.8400 3_566 no
C8 H3A 3.0300 1_554 no
C8A H4B 3.0600 4_564 no
C8A H3B 3.0400 4_564 no
C9A H3B 3.0200 . no
C16 H2A 2.9800 1_454 no
C16 H5 2.5300 . no
C16 H3B 2.9800 4_464 no
H2A O2 2.5200 1_656 no
H2A C16 2.9800 1_656 no
H2A H16A 2.5900 1_656 no
H2B O1 2.8400 3_667 no
H2B C2 3.0700 3_667 no
H3A C8 3.0300 1_556 no
H3A H8 2.5900 1_556 no
H3B C9A 3.0200 . no
H3B C8A 3.0400 4_565 no
H3B C16 2.9800 4_665 no
H3B H16A 2.4300 4_665 no
H4A C7 2.9700 3_566 no
H4A C8 2.8400 3_566 no
H4B C4B 2.9400 4_565 no
H4B C5 2.8200 4_565 no
H4B C6 2.7800 4_565 no
H4B C7 2.8900 4_565 no
H4B C8 3.0500 4_565 no
H4B C8A 3.0600 4_565 no
H5 C16 2.5300 . no
H5 H16B 2.3100 . no
H5 H16C 2.3100 . no
H8 H3A 2.5900 1_554 no
H9 O1 2.804(17) . no
H9 O1 1.918(17) 3_666 no
H9 C1 3.028(17) 3_666 no
H16A H2A 2.5900 1_454 no
H16A C1 3.0500 4_464 no
H16A H3B 2.4300 4_464 no
H16B C5 2.7400 . no
H16B H5 2.3100 . no
H16C C5 2.7400 . no
H16C H5 2.3100 . no

loop_
_geom_hbond_atom_site_label_D
_geom_hbond_atom_site_label_H
_geom_hbond_atom_site_label_A
_geom_hbond_site_symmetry_A
_geom_hbond_distance_DH
_geom_hbond_distance_HA
_geom_hbond_distance_DA
_geom_hbond_angle_DHA
_geom_hbond_publ_flag
N9 H9 O1 3_666 0.948(17) 1.918(17) 2.8313(14) 161.2(15) yes
C2 H2A O2 1_656 0.99 2.52 3.4962(15) 169 yes
C4 H4B Cg 4_565 0.99 2.57 3.4920(10) 156 yes

loop_
_geom_torsion_atom_site_label_1
_geom_torsion_atom_site_label_2
_geom_torsion_atom_site_label_3
_geom_torsion_atom_site_label_4
_geom_torsion
_geom_torsion_publ_flag
C16 O2 C6 C5 0.21(18) no
C16 O2 C6 C7 -178.89(12) no
C9A N9 C8A C8 177.52(11) no
C8A N9 C9A C4A -0.35(12) no
C9A N9 C8A C4B -0.20(12) no
C8A N9 C9A C1 179.00(10) no
C9A C1 C2 C3 -29.21(14) no
O1 C1 C2 C3 152.17(11) no
C2 C1 C9A N9 -178.39(11) no
C2 C1 C9A C4A 0.87(16) no
O1 C1 C9A C4A 179.47(11) no
O1 C1 C9A N9 0.21(19) no
C1 C2 C3 C4 54.63(13) no
C2 C3 C4 C4A -49.23(12) no
C3 C4 C4A C4B -156.37(11) no
C3 C4 C4A C9A 22.25(14) no
C4 C4A C4B C5 -0.7(2) no
C4B C4A C9A C1 -178.62(10) no
C4 C4A C9A C1 2.47(17) no
C4B C4A C9A N9 0.74(12) no
C9A C4A C4B C8A -0.84(11) no
C4 C4A C9A N9 -178.17(10) no
C4 C4A C4B C8A 177.95(10) no
C9A C4A C4B C5 -179.48(11) no
C5 C4B C8A N9 179.49(10) no
C4A C4B C8A N9 0.65(12) no
C5 C4B C8A C8 1.54(16) no
C4A C4B C5 C6 177.60(11) no
C8A C4B C5 C6 -0.89(16) no
C4A C4B C8A C8 -177.31(10) no
C4B C5 C6 O2 -179.27(11) no
C4B C5 C6 C7 -0.24(16) no
O2 C6 C7 C8 179.92(11) no
C5 C6 C7 C8 0.80(18) no
C6 C7 C8 C8A -0.17(17) no
C7 C8 C8A N9 -178.45(11) no
C7 C8 C8A C4B -0.97(16) no

loop_
_cod_related_entry_id
_cod_related_entry_database
_cod_related_entry_code
1 ChemSpider 2132483
